data_4348078
loop_
_publ_author_name
'Esteves, Catarina V.'
'Mateus, Pedro'
'Andr\'e, V\^ania'
'Bandeira, Nuno A. G.'
'Calhorda, Maria Jos\'e'
'Ferreira, Liliana P.'
'Delgado, Rita'

_publ_section_title
;
 Di- versus Trinuclear Copper(II) Cryptate for the Uptake of Dicarboxylate
 Anions.
;
_journal_issue 14
_journal_name_full 'Inorganic chemistry'
_journal_page_first 7051
_journal_page_last 7060
_journal_paper_doi 10.1021/acs.inorgchem.6b00945
_journal_volume 55
_journal_year 2016
_chemical_formula_sum 'C20 H29 Cu1.5 N5 O8'
_chemical_formula_weight 562.79
_space_group_crystal_system orthorhombic
_space_group_IT_number 60
_space_group_name_Hall '-P 2n 2ab'
_space_group_name_H-M_alt 'P b c n'
_atom_sites_solution_hydrogens mixed
_audit_creation_method SHELXL-2014/7
_cell_angle_alpha 90
_cell_angle_beta 90
_cell_angle_gamma 90
_cell_formula_units_Z 8
_cell_length_a 9.8537(6)
_cell_length_b 17.0537(11)
_cell_length_c 27.5549(17)
_cell_measurement_reflns_used 4690
_cell_measurement_temperature 150(2)
_cell_measurement_theta_max 26.480
_cell_measurement_theta_min 2.499
_cell_volume 4630.4(5)
_computing_cell_refinement 'BRUKER SMART (Bruker, 2005)'
_computing_data_collection 'BRUKER SMART (Bruker, 2005)'
_computing_data_reduction 'BRUKER SAINT (Bruker, 2005)'
_computing_molecular_graphics 'ORTEP 3.2 (Farrugia, 1997) and Mercury 2.2'
_computing_structure_refinement 'SHELXL-97 (Sheldrick, 2008)'
_computing_structure_solution 'SIR 97 (Altomare et al, 1999)'
_diffrn_ambient_temperature 150(2)
_diffrn_measured_fraction_theta_full 0.976
_diffrn_measured_fraction_theta_max 0.976
_diffrn_measurement_device_type 'CCD area detector'
_diffrn_measurement_method 'phi and omega scans'
_diffrn_radiation_monochromator graphite
_diffrn_radiation_source 'fine-focus sealed tube'
_diffrn_radiation_type MoK\a
_diffrn_radiation_wavelength 0.71073
_diffrn_reflns_av_R_equivalents 0.0660
_diffrn_reflns_av_unetI/netI 0.0321
_diffrn_reflns_Laue_measured_fraction_full 0.976
_diffrn_reflns_Laue_measured_fraction_max 0.976
_diffrn_reflns_limit_h_max 12
_diffrn_reflns_limit_h_min -12
_diffrn_reflns_limit_k_max 21
_diffrn_reflns_limit_k_min -21
_diffrn_reflns_limit_l_max 34
_diffrn_reflns_limit_l_min -28
_diffrn_reflns_number 65040
_diffrn_reflns_point_group_measured_fraction_full 0.976
_diffrn_reflns_point_group_measured_fraction_max 0.976
_diffrn_reflns_theta_full 25.242
_diffrn_reflns_theta_max 26.480
_diffrn_reflns_theta_min 2.499
_exptl_absorpt_coefficient_mu 1.447
_exptl_absorpt_correction_T_max 0.917
_exptl_absorpt_correction_T_min 0.841
_exptl_absorpt_correction_type multi-scan
_exptl_absorpt_process_details 'SADABS (Bruker,2005)'
_exptl_crystal_colour blue
_exptl_crystal_density_diffrn 1.615
_exptl_crystal_density_meas ?
_exptl_crystal_description block
_exptl_crystal_F_000 2332
_exptl_crystal_size_max 0.15
_exptl_crystal_size_mid 0.1
_exptl_crystal_size_min 0.06
_refine_diff_density_max 1.338
_refine_diff_density_min -1.299
_refine_diff_density_rms 0.108
_refine_ls_extinction_method none
_refine_ls_goodness_of_fit_ref 1.160
_refine_ls_hydrogen_treatment mixed
_refine_ls_matrix_type full
_refine_ls_number_parameters 326
_refine_ls_number_reflns 4690
_refine_ls_number_restraints 2
_refine_ls_restrained_S_all 1.173
_refine_ls_R_factor_all 0.0770
_refine_ls_R_factor_gt 0.0624
_refine_ls_shift/su_max 0.001
_refine_ls_shift/su_mean 0.000
_refine_ls_structure_factor_coef Fsqd
_refine_ls_weighting_details 'w=1/[\s^2^(Fo^2^)+(0.0274P)^2^+29.2958P] where P=(Fo^2^+2Fc^2^)/3'
_refine_ls_weighting_scheme calc
_refine_ls_wR_factor_gt 0.1364
_refine_ls_wR_factor_ref 0.1410
_reflns_Friedel_coverage 0.000
_reflns_number_gt 3900
_reflns_number_total 4690
_reflns_threshold_expression 'I > 2\s(I)'
_cod_data_source_file ic6b00945_si_002.cif
_cod_data_source_block shelx
_cod_depositor_comments
;
The following automatic conversions were performed:

data item '_exptl_crystal_density_meas' value 'not measured' was
changed to '?' -- the value is perceived as not measured.

Automatic conversion script
Id: cif_fix_values 6909 2019-04-08 15:41:33Z antanas 
;
_cod_original_formula_sum 'C20 H29 Cu1.50 N5 O8'
_cod_database_code 4348078
_shelx_shelxl_version_number 2014/7
_shelx_space_group_comment
;
The symmetry employed for this shelxl refinement is uniquely defined
by the following loop, which should always be used as a source of
symmetry information in preference to the above space-group names.
They are only intended as comments.
;
_shelx_estimated_absorpt_t_min 0.841
_shelx_estimated_absorpt_t_max 0.917

loop_
_space_group_symop_operation_xyz
'x, y, z'
'x+1/2, -y+1/2, -z'
'-x, y, -z+1/2'
'-x+1/2, -y+1/2, z+1/2'
'-x, -y, -z'
'-x-1/2, y-1/2, z'
'x, -y, z-1/2'
'x-1/2, y-1/2, -z-1/2'

loop_
_atom_site_label
_atom_site_type_symbol
_atom_site_fract_x
_atom_site_fract_y
_atom_site_fract_z
_atom_site_U_iso_or_equiv
_atom_site_adp_type
_atom_site_occupancy
_atom_site_site_symmetry_order
_atom_site_calc_flag
_atom_site_refinement_flags_posn
_atom_site_refinement_flags_adp
_atom_site_refinement_flags_occupancy
C1 C 0.2347(6) 0.8162(3) 0.05671(18) 0.0343(13) Uani 1 1 d . . .
H14A H 0.3079 0.8530 0.0626 0.041 Uiso 1 1 calc R U .
H14B H 0.2448 0.7955 0.0241 0.041 Uiso 1 1 calc R U .
C1M C 0.0304(14) 0.5926(12) -0.0111(5) 0.162(7) Uani 1 1 d . . .
C2 C 0.2418(7) 0.7500(3) 0.09310(18) 0.0378(14) Uani 1 1 d . . .
H13A H 0.1732 0.7110 0.0858 0.045 Uiso 1 1 calc R U .
H13B H 0.3301 0.7250 0.0917 0.045 Uiso 1 1 calc R U .
C3 C 0.3476(6) 0.8080(3) 0.16494(18) 0.0308(12) Uani 1 1 d . . .
H12A H 0.3772 0.8569 0.1503 0.037 Uiso 1 1 calc R U .
H12B H 0.4169 0.7689 0.1587 0.037 Uiso 1 1 calc R U .
C4 C 0.3335(5) 0.8193(3) 0.21887(18) 0.0261(11) Uani 1 1 d . . .
C5 C 0.3124(6) 0.7548(3) 0.2492(2) 0.0294(11) Uani 1 1 d . . .
H10 H 0.3105 0.7046 0.2359 0.035 Uiso 1 1 calc R U .
C6 C 0.3421(5) 0.8931(3) 0.23976(18) 0.0274(11) Uani 1 1 d . . .
H19 H 0.3600 0.9366 0.2204 0.033 Uiso 1 1 calc R U .
C10 C -0.0081(7) 0.8115(3) 0.03662(17) 0.0361(14) Uani 1 1 d . . .
H5A H -0.0050 0.8218 0.0020 0.043 Uiso 1 1 calc R U .
H5B H 0.0066 0.7558 0.0416 0.043 Uiso 1 1 calc R U .
C11 C -0.1442(6) 0.8339(3) 0.05598(18) 0.0330(13) Uani 1 1 d . . .
H6A H -0.1644 0.8878 0.0474 0.040 Uiso 1 1 calc R U .
H6B H -0.2135 0.8006 0.0418 0.040 Uiso 1 1 calc R U .
C12 C -0.2785(6) 0.8510(3) 0.12766(18) 0.0315(12) Uani 1 1 d . . .
H7A H -0.3489 0.8224 0.1105 0.038 Uiso 1 1 calc R U .
H7B H -0.2899 0.9062 0.1204 0.038 Uiso 1 1 calc R U .
C13 C -0.2972(5) 0.8390(3) 0.18107(18) 0.0253(11) Uani 1 1 d . . .
C14 C -0.2943(6) 0.7642(3) 0.20183(18) 0.0280(11) Uani 1 1 d . . .
H9 H -0.2801 0.7205 0.1823 0.034 Uiso 1 1 calc R U .
C15 C -0.3241(5) 0.9023(3) 0.21097(19) 0.0281(11) Uani 1 1 d . . .
H18 H -0.3302 0.9521 0.1975 0.034 Uiso 1 1 calc R U .
C16 C 0.1079(7) 0.9377(3) 0.04094(17) 0.0325(13) Uani 1 1 d . . .
H4A H 0.0173 0.9551 0.0324 0.039 Uiso 1 1 calc R U .
H4B H 0.1628 0.9378 0.0117 0.039 Uiso 1 1 calc R U .
C17 C 0.1686(6) 0.9932(3) 0.07770(17) 0.0293(12) Uani 1 1 d . . .
H3A H 0.2619 0.9786 0.0843 0.035 Uiso 1 1 calc R U .
H3B H 0.1678 1.0463 0.0650 0.035 Uiso 1 1 calc R U .
C18 C 0.1479(6) 1.0435(3) 0.15875(17) 0.0278(12) Uani 1 1 d . . .
H15A H 0.1529 1.0955 0.1447 0.033 Uiso 1 1 calc R U .
H15B H 0.2398 1.0267 0.1659 0.033 Uiso 1 1 calc R U .
C19 C 0.0689(6) 1.0479(2) 0.20567(17) 0.0234(11) Uani 1 1 d . . .
C20 C -0.0719(6) 1.0506(3) 0.20684(17) 0.0258(11) Uani 1 1 d . . .
H17 H -0.1206 1.0529 0.1780 0.031 Uiso 1 1 calc R U .
C21 C 0.1403(6) 1.0499(2) 0.24924(18) 0.0253(10) Uani 1 1 d . . .
H16 H 0.2347 1.0507 0.2489 0.030 Uiso 1 1 calc R U .
C22 C -0.0108(5) 0.6344(3) 0.27787(16) 0.0245(10) Uani 1 1 d . . .
N1 N 0.1017(5) 0.8567(2) 0.06140(14) 0.0281(10) Uani 1 1 d . . .
N1N N 0.1709(6) 1.1192(2) 0.41673(15) 0.0357(12) Uani 1 1 d . . .
N2 N 0.2188(5) 0.7829(2) 0.14183(14) 0.0257(9) Uani 1 1 d . . .
N3 N -0.1446(5) 0.8251(3) 0.10937(14) 0.0266(10) Uani 1 1 d . . .
N4 N 0.0883(5) 0.9894(2) 0.12270(14) 0.0242(9) Uani 1 1 d . . .
O1 O 0.0174(4) 0.86530(17) 0.20079(11) 0.0224(7) Uani 1 1 d . . .
O1M O 0.1170(10) 0.6102(5) 0.0253(3) 0.134(3) Uani 1 1 d . . .
O1N O 0.1879(5) 1.0463(2) 0.41382(14) 0.0388(10) Uani 1 1 d . . .
O2 O -0.0195(4) 0.70286(18) 0.29674(11) 0.0278(8) Uani 1 1 d . . .
O1W O 0.0009(7) 0.5539(8) 0.1034(2) 0.167(5) Uani 1 1 d D . .
O2N O 0.2704(6) 1.1619(3) 0.42411(19) 0.0632(15) Uani 1 1 d . . .
O3 O -0.0188(5) 0.5726(2) 0.29951(14) 0.0397(10) Uani 1 1 d . . .
O3N O 0.0566(6) 1.1479(3) 0.41241(18) 0.0598(13) Uani 1 1 d . . .
Cu1 Cu 0.05619(7) 0.86502(3) 0.13346(2) 0.02218(17) Uani 1 1 d . . .
Cu2 Cu 0.0000 0.78812(4) 0.2500 0.0209(2) Uani 1 2 d S T P
H1W H -0.0224 0.5975 0.0871 0.500 Uiso 1 1 d D U .
H2W H -0.0328 0.5417 0.1341 0.500 Uiso 1 1 d D U .
H100 H 0.182(6) 0.750(3) 0.158(2) 0.023(15) Uiso 1 1 d . . .
H102 H 0.015(5) 1.004(3) 0.1155(19) 0.015(14) Uiso 1 1 d . . .
H101 H -0.136(6) 0.783(3) 0.114(2) 0.026(16) Uiso 1 1 d . . .

loop_
_atom_site_aniso_label
_atom_site_aniso_U_11
_atom_site_aniso_U_22
_atom_site_aniso_U_33
_atom_site_aniso_U_23
_atom_site_aniso_U_13
_atom_site_aniso_U_12
C1 0.051(4) 0.032(3) 0.020(2) -0.002(2) 0.011(2) 0.013(3)
C1M 0.107(10) 0.30(2) 0.084(8) 0.031(11) -0.052(8) -0.066(12)
C2 0.068(4) 0.025(3) 0.021(2) -0.002(2) 0.006(3) 0.015(3)
C3 0.038(3) 0.028(3) 0.027(3) 0.005(2) 0.007(2) 0.003(2)
C4 0.034(3) 0.019(2) 0.025(2) 0.003(2) 0.001(2) 0.003(2)
C5 0.043(3) 0.013(2) 0.032(3) 0.001(2) -0.001(2) 0.007(2)
C6 0.035(3) 0.016(2) 0.032(3) 0.0077(19) 0.001(2) 0.002(2)
C10 0.074(4) 0.021(2) 0.014(2) -0.0018(18) -0.001(3) -0.001(3)
C11 0.058(4) 0.023(3) 0.018(2) 0.001(2) -0.003(2) -0.004(3)
C12 0.039(3) 0.028(3) 0.028(3) 0.003(2) -0.002(2) 0.001(2)
C13 0.030(3) 0.021(2) 0.024(2) -0.0018(19) -0.001(2) -0.003(2)
C14 0.041(3) 0.018(2) 0.025(2) -0.0065(19) -0.003(2) -0.002(2)
C15 0.034(3) 0.017(2) 0.034(3) 0.002(2) -0.004(2) -0.001(2)
C16 0.060(4) 0.021(2) 0.016(2) 0.0053(19) 0.009(2) 0.003(2)
C17 0.048(3) 0.020(2) 0.020(2) 0.0086(19) 0.003(2) -0.001(2)
C18 0.047(3) 0.016(2) 0.021(2) 0.0012(19) 0.008(2) -0.007(2)
C19 0.046(3) 0.0056(19) 0.019(2) 0.0020(16) 0.002(2) -0.001(2)
C20 0.050(3) 0.010(2) 0.017(2) 0.0000(17) -0.002(2) 0.001(2)
C21 0.042(3) 0.0085(19) 0.025(2) 0.0001(19) 0.002(2) 0.000(2)
C22 0.036(3) 0.016(2) 0.022(2) 0.0037(18) 0.005(2) 0.001(2)
N1 0.053(3) 0.0160(19) 0.0148(19) 0.0012(15) 0.0045(19) 0.003(2)
N1N 0.072(4) 0.019(2) 0.016(2) -0.0005(17) -0.003(2) -0.003(2)
N2 0.041(3) 0.018(2) 0.019(2) 0.0028(17) 0.0040(18) 0.0024(19)
N3 0.049(3) 0.014(2) 0.017(2) 0.0020(16) -0.0040(19) -0.001(2)
N4 0.042(3) 0.015(2) 0.016(2) 0.0042(15) 0.0020(19) 0.0015(19)
O1 0.041(2) 0.0135(15) 0.0125(14) 0.0014(12) 0.0030(14) 0.0018(15)
O1M 0.135(7) 0.135(7) 0.131(7) 0.008(6) -0.003(6) -0.013(6)
O1N 0.063(3) 0.0170(18) 0.037(2) -0.0018(16) -0.005(2) -0.0027(18)
O2 0.052(2) 0.0126(15) 0.0187(15) 0.0024(12) 0.0050(16) -0.0003(15)
O1W 0.056(4) 0.402(16) 0.043(3) -0.067(6) 0.001(3) 0.026(7)
O2N 0.080(4) 0.031(2) 0.079(3) 0.002(2) -0.030(3) -0.019(2)
O3 0.072(3) 0.0152(17) 0.032(2) 0.0066(15) 0.007(2) -0.0004(18)
O3N 0.071(3) 0.046(3) 0.062(3) -0.014(2) -0.005(3) 0.022(3)
Cu1 0.0429(4) 0.0117(3) 0.0119(3) 0.0013(2) 0.0030(2) 0.0028(2)
Cu2 0.0410(5) 0.0083(3) 0.0133(4) 0.000 0.0030(3) 0.000

loop_
_atom_type_symbol
_atom_type_description
_atom_type_scat_dispersion_real
_atom_type_scat_dispersion_imag
_atom_type_scat_source
C C 0.0033 0.0016 'International Tables Vol C Tables 4.2.6.8 and 6.1.1.4'
H H 0.0000 0.0000 'International Tables Vol C Tables 4.2.6.8 and 6.1.1.4'
N N 0.0061 0.0033 'International Tables Vol C Tables 4.2.6.8 and 6.1.1.4'
O O 0.0106 0.0060 'International Tables Vol C Tables 4.2.6.8 and 6.1.1.4'
Cu Cu 0.3201 1.2651 'International Tables Vol C Tables 4.2.6.8 and 6.1.1.4'

loop_
_geom_angle_atom_site_label_1
_geom_angle_atom_site_label_2
_geom_angle_atom_site_label_3
_geom_angle
_geom_angle_site_symmetry_1
_geom_angle_site_symmetry_3
N1 C1 C2 109.3(5) . .
N1 C1 H14A 109.8 . .
C2 C1 H14A 109.8 . .
N1 C1 H14B 109.8 . .
C2 C1 H14B 109.8 . .
H14A C1 H14B 108.3 . .
N2 C2 C1 108.2(4) . .
N2 C2 H13A 110.0 . .
C1 C2 H13A 110.0 . .
N2 C2 H13B 110.0 . .
C1 C2 H13B 110.0 . .
H13A C2 H13B 108.4 . .
N2 C3 C4 112.5(4) . .
N2 C3 H12A 109.1 . .
C4 C3 H12A 109.1 . .
N2 C3 H12B 109.1 . .
C4 C3 H12B 109.1 . .
H12A C3 H12B 107.8 . .
C6 C4 C5 118.4(5) . .
C6 C4 C3 121.4(4) . .
C5 C4 C3 120.2(5) . .
C14 C5 C4 121.0(5) 3 .
C14 C5 H10 119.5 3 .
C4 C5 H10 119.5 . .
C15 C6 C4 120.3(4) 3 .
C15 C6 H19 119.8 3 .
C4 C6 H19 119.8 . .
C11 C10 N1 110.8(4) . .
C11 C10 H5A 109.5 . .
N1 C10 H5A 109.5 . .
C11 C10 H5B 109.5 . .
N1 C10 H5B 109.5 . .
H5A C10 H5B 108.1 . .
N3 C11 C10 109.4(5) . .
N3 C11 H6A 109.8 . .
C10 C11 H6A 109.8 . .
N3 C11 H6B 109.8 . .
C10 C11 H6B 109.8 . .
H6A C11 H6B 108.3 . .
N3 C12 C13 113.8(4) . .
N3 C12 H7A 108.8 . .
C13 C12 H7A 108.8 . .
N3 C12 H7B 108.8 . .
C13 C12 H7B 108.8 . .
H7A C12 H7B 107.7 . .
C15 C13 C14 118.2(5) . .
C15 C13 C12 120.2(5) . .
C14 C13 C12 121.6(4) . .
C5 C14 C13 120.5(4) 3 .
C5 C14 H9 119.8 3 .
C13 C14 H9 119.8 . .
C6 C15 C13 121.5(5) 3 .
C6 C15 H18 119.2 3 .
C13 C15 H18 119.2 . .
N1 C16 C17 110.1(4) . .
N1 C16 H4A 109.7 . .
C17 C16 H4A 109.7 . .
N1 C16 H4B 109.7 . .
C17 C16 H4B 109.7 . .
H4A C16 H4B 108.2 . .
N4 C17 C16 108.9(4) . .
N4 C17 H3A 109.9 . .
C16 C17 H3A 109.9 . .
N4 C17 H3B 109.9 . .
C16 C17 H3B 109.9 . .
H3A C17 H3B 108.3 . .
N4 C18 C19 113.7(4) . .
N4 C18 H15A 108.8 . .
C19 C18 H15A 108.8 . .
N4 C18 H15B 108.8 . .
C19 C18 H15B 108.8 . .
H15A C18 H15B 107.7 . .
C20 C19 C21 119.0(5) . .
C20 C19 C18 122.4(5) . .
C21 C19 C18 118.6(5) . .
C21 C20 C19 120.4(5) 3 .
C21 C20 H17 119.8 3 .
C19 C20 H17 119.8 . .
C20 C21 C19 120.5(5) 3 .
C20 C21 H16 119.7 3 .
C19 C21 H16 119.7 . .
O3 C22 O2 126.0(4) . .
O3 C22 C22 119.7(3) . 3
O2 C22 C22 114.3(2) . 3
C1 N1 C10 111.0(4) . .
C1 N1 C16 111.2(4) . .
C10 N1 C16 109.5(4) . .
C1 N1 Cu1 108.1(3) . .
C10 N1 Cu1 108.7(3) . .
C16 N1 Cu1 108.2(3) . .
O3N N1N O2N 120.4(5) . .
O3N N1N O1N 120.5(5) . .
O2N N1N O1N 119.1(6) . .
C2 N2 C3 111.7(5) . .
C2 N2 Cu1 105.4(3) . .
C3 N2 Cu1 119.8(3) . .
C2 N2 H100 108(4) . .
C3 N2 H100 110(4) . .
Cu1 N2 H100 101(4) . .
C11 N3 C12 108.1(4) . .
C11 N3 Cu1 105.5(3) . .
C12 N3 Cu1 127.5(3) . .
C11 N3 H101 107(4) . .
C12 N3 H101 109(5) . .
Cu1 N3 H101 98(5) . .
C17 N4 C18 108.9(4) . .
C17 N4 Cu1 103.8(3) . .
C18 N4 Cu1 125.3(3) . .
C17 N4 H102 105(4) . .
C18 N4 H102 110(4) . .
Cu1 N4 H102 102(4) . .
Cu1 O1 Cu2 135.76(17) . .
C22 O2 Cu2 113.9(3) . .
H1W O1W H2W 123.1(9) . .
O1 Cu1 N1 176.01(15) . .
O1 Cu1 N2 92.71(15) . .
N1 Cu1 N2 83.95(17) . .
O1 Cu1 N4 99.28(14) . .
N1 Cu1 N4 84.41(15) . .
N2 Cu1 N4 123.12(19) . .
O1 Cu1 N3 96.62(15) . .
N1 Cu1 N3 83.24(18) . .
N2 Cu1 N3 120.28(17) . .
N4 Cu1 N3 113.21(18) . .
O1 Cu2 O1 92.16(18) 3 .
O1 Cu2 O2 175.68(13) 3 3
O1 Cu2 O2 92.08(13) . 3
O1 Cu2 O2 92.08(13) 3 .
O1 Cu2 O2 175.68(13) . .
O2 Cu2 O2 83.69(19) 3 .

loop_
_geom_bond_atom_site_label_1
_geom_bond_atom_site_label_2
_geom_bond_distance
_geom_bond_site_symmetry_2
C1 N1 1.487(7) .
C1 C2 1.511(7) .
C1 H14A 0.9700 .
C1 H14B 0.9700 .
C1M O1M 1.351(13) .
C2 N2 1.473(6) .
C2 H13A 0.9700 .
C2 H13B 0.9700 .
C3 N2 1.483(7) .
C3 C4 1.505(7) .
C3 H12A 0.9700 .
C3 H12B 0.9700 .
C4 C6 1.385(7) .
C4 C5 1.398(7) .
C5 C14 1.370(7) 3
C5 H10 0.9300 .
C6 C15 1.378(7) 3
C6 H19 0.9300 .
C10 C11 1.493(8) .
C10 N1 1.494(7) .
C10 H5A 0.9700 .
C10 H5B 0.9700 .
C11 N3 1.479(6) .
C11 H6A 0.9700 .
C11 H6B 0.9700 .
C12 N3 1.480(7) .
C12 C13 1.497(7) .
C12 H7A 0.9700 .
C12 H7B 0.9700 .
C13 C15 1.383(7) .
C13 C14 1.399(7) .
C14 C5 1.370(7) 3
C14 H9 0.9300 .
C15 C6 1.378(7) 3
C15 H18 0.9300 .
C16 N1 1.494(6) .
C16 C17 1.510(7) .
C16 H4A 0.9700 .
C16 H4B 0.9700 .
C17 N4 1.473(6) .
C17 H3A 0.9700 .
C17 H3B 0.9700 .
C18 N4 1.478(6) .
C18 C19 1.511(7) .
C18 H15A 0.9700 .
C18 H15B 0.9700 .
C19 C20 1.388(8) .
C19 C21 1.392(7) .
C20 C21 1.385(7) 3
C20 H17 0.9300 .
C21 C20 1.385(7) 3
C21 H16 0.9300 .
C22 O3 1.214(6) .
C22 O2 1.281(6) .
C22 C22 1.551(9) 3
N1 Cu1 2.041(4) .
N1N O3N 1.233(7) .
N1N O2N 1.237(7) .
N1N O1N 1.258(5) .
N2 Cu1 2.141(4) .
N2 H100 0.80(6) .
N3 Cu1 2.195(5) .
N3 H101 0.74(6) .
N4 Cu1 2.164(4) .
N4 H102 0.79(5) .
O1 Cu1 1.894(3) .
O1 Cu2 1.898(3) .
O2 Cu2 1.952(3) .
O1W H1W 0.898(12) .
O1W H2W 0.933(7) .
Cu2 O1 1.897(3) 3
Cu2 O2 1.952(3) 3

loop_
_geom_torsion_atom_site_label_1
_geom_torsion_atom_site_label_2
_geom_torsion_atom_site_label_3
_geom_torsion_atom_site_label_4
_geom_torsion
_geom_torsion_site_symmetry_1
_geom_torsion_site_symmetry_4
N1 C1 C2 N2 -56.5(6) . .
N2 C3 C4 C6 -111.9(6) . .
N2 C3 C4 C5 68.6(6) . .
C6 C4 C5 C14 2.9(8) . 3
C3 C4 C5 C14 -177.6(5) . 3
C5 C4 C6 C15 -2.8(8) . 3
C3 C4 C6 C15 177.7(5) . 3
N1 C10 C11 N3 -54.0(5) . .
N3 C12 C13 C15 120.7(5) . .
N3 C12 C13 C14 -62.3(7) . .
C15 C13 C14 C5 -2.6(8) . 3
C12 C13 C14 C5 -179.7(5) . 3
C14 C13 C15 C6 2.7(8) . 3
C12 C13 C15 C6 179.8(5) . 3
N1 C16 C17 N4 -56.4(6) . .
N4 C18 C19 C20 -41.8(6) . .
N4 C18 C19 C21 138.6(4) . .
C21 C19 C20 C21 -4.3(6) . 3
C18 C19 C20 C21 176.1(4) . 3
C20 C19 C21 C20 3.1(6) . 3
C18 C19 C21 C20 -177.3(4) . 3
C2 C1 N1 C10 -79.1(5) . .
C2 C1 N1 C16 158.7(4) . .
C2 C1 N1 Cu1 40.1(5) . .
C11 C10 N1 C1 158.9(4) . .
C11 C10 N1 C16 -78.0(5) . .
C11 C10 N1 Cu1 40.1(5) . .
C17 C16 N1 C1 -81.9(5) . .
C17 C16 N1 C10 155.0(5) . .
C17 C16 N1 Cu1 36.6(5) . .
C1 C2 N2 C3 -89.5(6) . .
C1 C2 N2 Cu1 42.2(6) . .
C4 C3 N2 C2 -163.2(4) . .
C4 C3 N2 Cu1 72.8(5) . .
C10 C11 N3 C12 177.5(4) . .
C10 C11 N3 Cu1 38.6(5) . .
C13 C12 N3 C11 175.3(4) . .
C13 C12 N3 Cu1 -57.5(6) . .
C16 C17 N4 C18 179.8(4) . .
C16 C17 N4 Cu1 44.4(5) . .
C19 C18 N4 C17 176.7(4) . .
C19 C18 N4 Cu1 -59.8(6) . .
O3 C22 O2 Cu2 179.5(5) . .
C22 C22 O2 Cu2 -1.0(7) 3 .
Cu2 O1 Cu1 N2 -44.5(3) . .
Cu2 O1 Cu1 N4 -168.7(3) . .
Cu2 O1 Cu1 N3 76.4(3) . .
Cu1 O1 Cu2 O1 173.7(4) . 3
Cu1 O1 Cu2 O2 -5.5(3) . 3
